data_4074069
loop_
_publ_author_name
'Kotov, Vasily V.'
'Wang, Cun'
'Kehr, Gerald'
'Fr\"ohlich, Roland'
'Erker, Gerhard'

_publ_section_title
;
 Remarkable Dichotomy of Oligomeric Chain Structures of
 Dilithium(amidoalkyl-cyclopentadienide) Systems Li2[C5H4-CHR-NAr]
;
_journal_issue 25
_journal_name_full Organometallics
_journal_page_first 6258
_journal_paper_doi 10.1021/om700885g
_journal_volume 26
_journal_year 2007
_chemical_formula_sum 'C25 H37 Li2 N O3'
_chemical_formula_weight 413.44
_chemical_name_systematic
; 
 ? 
;
_space_group_IT_number 14
_symmetry_cell_setting monoclinic
_symmetry_space_group_name_Hall '-P 2ybc'
_symmetry_space_group_name_H-M 'P 1 21/c 1'
_atom_sites_solution_hydrogens geom
_atom_sites_solution_primary direct
_atom_sites_solution_secondary difmap
_audit_creation_method SHELXL-97
_cell_angle_alpha 90.00
_cell_angle_beta 107.19(1)
_cell_angle_gamma 90.00
_cell_formula_units_Z 4
_cell_length_a 12.293(1)
_cell_length_b 19.924(1)
_cell_length_c 10.208(1)
_cell_measurement_reflns_used 4007
_cell_measurement_temperature 223(2)
_cell_measurement_theta_max 68.25
_cell_measurement_theta_min 0.88
_cell_volume 2388.5(4)
_computing_cell_refinement 'Collect (Nonius B.V., 1998)'
_computing_data_collection 'Collect (Nonius B.V., 1998)'
_computing_data_reduction 'Denzo-SMN (Otwinowski & Minor, 1997)'
_computing_molecular_graphics 'XP (BrukerAXS, 2000) and SCHAKAL (Keller, 1997)'
_computing_publication_material 'SHELXL-97 (Sheldrick, 1997)'
_computing_structure_refinement 'SHELXL-97 (Sheldrick, 1997)'
_computing_structure_solution 'SHELXS-97 (Sheldrick, 1990)'
_diffrn_ambient_temperature 223(2)
_diffrn_measured_fraction_theta_full 0.957
_diffrn_measured_fraction_theta_max 0.957
_diffrn_measurement_device_type 'Nonius KappaCCD APEXII'
_diffrn_measurement_method '\w and \f scans'
_diffrn_radiation_monochromator graphite
_diffrn_radiation_source 'fine-focus sealed tube'
_diffrn_radiation_type CuK\a
_diffrn_radiation_wavelength 1.54178
_diffrn_reflns_av_R_equivalents 0.041
_diffrn_reflns_av_sigmaI/netI 0.0233
_diffrn_reflns_limit_h_max 14
_diffrn_reflns_limit_h_min -14
_diffrn_reflns_limit_k_max 23
_diffrn_reflns_limit_k_min -23
_diffrn_reflns_limit_l_max 12
_diffrn_reflns_limit_l_min -12
_diffrn_reflns_number 16084
_diffrn_reflns_theta_full 68.17
_diffrn_reflns_theta_max 68.17
_diffrn_reflns_theta_min 3.76
_exptl_absorpt_coefficient_mu 0.564
_exptl_absorpt_correction_T_max 0.9202
_exptl_absorpt_correction_T_min 0.8270
_exptl_absorpt_correction_type empirical
_exptl_absorpt_process_details 'Denzo (Otwinowski, Borek, Majewski & Minor, 2003)'
_exptl_crystal_colour red
_exptl_crystal_density_diffrn 1.150
_exptl_crystal_density_method 'not measured'
_exptl_crystal_description block
_exptl_crystal_F_000 896
_exptl_crystal_size_max 0.35
_exptl_crystal_size_mid 0.20
_exptl_crystal_size_min 0.15
_refine_diff_density_max 0.363
_refine_diff_density_min -0.299
_refine_diff_density_rms 0.038
_refine_ls_extinction_method none
_refine_ls_goodness_of_fit_ref 1.052
_refine_ls_hydrogen_treatment riding
_refine_ls_matrix_type full
_refine_ls_number_parameters 284
_refine_ls_number_reflns 4179
_refine_ls_number_restraints 0
_refine_ls_restrained_S_all 1.052
_refine_ls_R_factor_all 0.0687
_refine_ls_R_factor_gt 0.0602
_refine_ls_shift/su_max 0.000
_refine_ls_shift/su_mean 0.000
_refine_ls_structure_factor_coef Fsqd
_refine_ls_weighting_details 'calc w=1/[\s^2^(Fo^2^)+(0.0677P)^2^+1.3083P] where P=(Fo^2^+2Fc^2^)/3'
_refine_ls_weighting_scheme calc
_refine_ls_wR_factor_gt 0.1502
_refine_ls_wR_factor_ref 0.1581
_reflns_number_gt 3591
_reflns_number_total 4179
_reflns_threshold_expression >2sigma(I)
_cod_data_source_file om700885g-file002.cif
_cod_data_source_block erk3449
_cod_original_cell_volume 2388.5(3)
_cod_original_sg_symbol_H-M P21/c
_cod_database_code 4074069

loop_
_symmetry_equiv_pos_as_xyz
'x, y, z'
'-x, y+1/2, -z+1/2'
'-x, -y, -z'
'x, -y-1/2, z-1/2'

loop_
_atom_site_label
_atom_site_type_symbol
_atom_site_fract_x
_atom_site_fract_y
_atom_site_fract_z
_atom_site_U_iso_or_equiv
_atom_site_adp_type
_atom_site_occupancy
_atom_site_symmetry_multiplicity
_atom_site_calc_flag
_atom_site_refinement_flags
Li1 Li 0.8488(3) 0.12758(17) 0.1867(4) 0.0480(8) Uani 1 1 d .
Li2 Li 0.7192(3) 0.24208(17) 0.3084(3) 0.0464(8) Uani 1 1 d .
C1 C 0.71267(16) 0.17248(9) -0.02825(18) 0.0379(4) Uani 1 1 d .
C2 C 0.71609(18) 0.14318(10) -0.15245(19) 0.0445(5) Uani 1 1 d .
H2 H 0.6602 0.1146 -0.2076 0.053 Uiso 1 1 calc R
C3 C 0.81625(18) 0.16339(10) -0.1810(2) 0.0486(5) Uani 1 1 d .
H3 H 0.8387 0.1507 -0.2578 0.058 Uiso 1 1 calc R
C4 C 0.87623(17) 0.20541(11) -0.0757(2) 0.0471(5) Uani 1 1 d .
H4 H 0.9467 0.2258 -0.0685 0.057 Uiso 1 1 calc R
C5 C 0.81268(16) 0.21213(10) 0.01833(19) 0.0415(4) Uani 1 1 d .
H5 H 0.8331 0.2384 0.0983 0.050 Uiso 1 1 calc R
C6 C 0.62836(15) 0.15543(9) 0.05102(18) 0.0384(4) Uani 1 1 d .
H6 H 0.6052 0.1082 0.0286 0.046 Uiso 1 1 calc R
C7 C 0.51624(16) 0.19787(10) 0.01043(19) 0.0431(5) Uani 1 1 d .
C7A C 0.53992(18) 0.27295(11) 0.0212(2) 0.0490(5) Uani 1 1 d .
H7A1 H 0.5809 0.2856 -0.0430 0.073 Uiso 1 1 calc R
H7A2 H 0.5856 0.2838 0.1137 0.073 Uiso 1 1 calc R
H7A3 H 0.4684 0.2973 -0.0003 0.073 Uiso 1 1 calc R
C7B C 0.44767(18) 0.18113(13) -0.1369(2) 0.0572(6) Uani 1 1 d .
H7B1 H 0.3793 0.2084 -0.1635 0.086 Uiso 1 1 calc R
H7B2 H 0.4268 0.1340 -0.1431 0.086 Uiso 1 1 calc R
H7B3 H 0.4934 0.1903 -0.1977 0.086 Uiso 1 1 calc R
C7C C 0.44318(18) 0.17861(12) 0.1034(2) 0.0548(5) Uani 1 1 d .
H7C1 H 0.3739 0.2051 0.0787 0.082 Uiso 1 1 calc R
H7C2 H 0.4855 0.1873 0.1983 0.082 Uiso 1 1 calc R
H7C3 H 0.4240 0.1313 0.0918 0.082 Uiso 1 1 calc R
N1 N 0.68939(13) 0.15708(7) 0.19976(15) 0.0378(4) Uani 1 1 d .
C8 C 0.67967(16) 0.10194(9) 0.27820(19) 0.0398(4) Uani 1 1 d .
C9 C 0.6166(2) 0.04244(10) 0.2356(2) 0.0507(5) Uani 1 1 d .
H9 H 0.5710 0.0386 0.1440 0.061 Uiso 1 1 calc R
C10 C 0.6201(2) -0.01062(11) 0.3253(3) 0.0596(6) Uani 1 1 d .
H10 H 0.5774 -0.0495 0.2926 0.072 Uiso 1 1 calc R
C11 C 0.6843(2) -0.00753(11) 0.4603(2) 0.0586(6) Uani 1 1 d .
C12 C 0.7452(2) 0.05001(11) 0.5071(2) 0.0565(6) Uani 1 1 d .
H12 H 0.7885 0.0534 0.5997 0.068 Uiso 1 1 calc R
C13 C 0.74291(18) 0.10298(10) 0.4186(2) 0.0474(5) Uani 1 1 d .
H13 H 0.7856 0.1416 0.4535 0.057 Uiso 1 1 calc R
O1 O 0.69051(19) -0.06243(9) 0.5474(2) 0.0851(6) Uani 1 1 d .
C14 C 0.6249(3) -0.05796(15) 0.6327(3) 0.0886(10) Uani 1 1 d .
H14A H 0.6403 -0.0159 0.6827 0.133 Uiso 1 1 calc R
H14B H 0.6421 -0.0951 0.6970 0.133 Uiso 1 1 calc R
H14C H 0.5452 -0.0597 0.5796 0.133 Uiso 1 1 calc R
O2 O 0.99788(12) 0.14895(8) 0.31807(15) 0.0559(4) Uani 1 1 d .
C15 C 1.0870(2) 0.1698(2) 0.2690(3) 0.1064(13) Uani 1 1 d .
H15A H 1.0578 0.1987 0.1886 0.128 Uiso 1 1 calc R
H15B H 1.1241 0.1308 0.2421 0.128 Uiso 1 1 calc R
C16 C 1.1690(2) 0.20703(15) 0.3794(4) 0.0881(10) Uani 1 1 d .
H16A H 1.1541 0.2554 0.3706 0.106 Uiso 1 1 calc R
H16B H 1.2473 0.1986 0.3783 0.106 Uiso 1 1 calc R
C17 C 1.1498(2) 0.18007(16) 0.5079(3) 0.0833(9) Uani 1 1 d .
H17A H 1.2174 0.1564 0.5640 0.100 Uiso 1 1 calc R
H17B H 1.1311 0.2163 0.5625 0.100 Uiso 1 1 calc R
C18 C 1.0523(2) 0.13331(18) 0.4580(3) 0.0860(9) Uani 1 1 d .
H18A H 1.0793 0.0868 0.4668 0.103 Uiso 1 1 calc R
H18B H 0.9988 0.1387 0.5119 0.103 Uiso 1 1 calc R
O3 O 0.87295(14) 0.03452(7) 0.13913(16) 0.0603(4) Uani 1 1 d .
C19 C 0.9154(3) -0.01378(13) 0.2460(3) 0.0769(8) Uani 1 1 d .
H19A H 0.8825 -0.0060 0.3212 0.092 Uiso 1 1 calc R
H19B H 0.9985 -0.0105 0.2823 0.092 Uiso 1 1 calc R
C20 C 0.8817(3) -0.08110(14) 0.1838(3) 0.0855(9) Uani 1 1 d .
H20A H 0.9426 -0.1139 0.2197 0.103 Uiso 1 1 calc R
H20B H 0.8124 -0.0970 0.2027 0.103 Uiso 1 1 calc R
C21 C 0.8616(3) -0.07075(14) 0.0358(3) 0.0870(9) Uani 1 1 d .
H21A H 0.8041 -0.1021 -0.0179 0.104 Uiso 1 1 calc R
H21B H 0.9320 -0.0764 0.0106 0.104 Uiso 1 1 calc R
C22 C 0.8202(3) -0.00046(14) 0.0142(3) 0.0819(8) Uani 1 1 d .
H22A H 0.8416 0.0199 -0.0621 0.098 Uiso 1 1 calc R
H22B H 0.7372 0.0010 -0.0069 0.098 Uiso 1 1 calc R

loop_
_atom_site_aniso_label
_atom_site_aniso_U_11
_atom_site_aniso_U_22
_atom_site_aniso_U_33
_atom_site_aniso_U_23
_atom_site_aniso_U_13
_atom_site_aniso_U_12
Li1 0.0462(18) 0.0460(18) 0.0487(19) 0.0033(15) 0.0090(15) -0.0011(14)
Li2 0.0523(19) 0.0455(18) 0.0394(17) -0.0053(14) 0.0102(14) -0.0054(15)
C1 0.0409(10) 0.0378(10) 0.0330(9) 0.0030(7) 0.0079(7) 0.0019(8)
C2 0.0556(12) 0.0401(10) 0.0360(10) -0.0006(8) 0.0106(9) 0.0019(9)
C3 0.0591(13) 0.0503(12) 0.0407(11) 0.0074(9) 0.0216(9) 0.0142(10)
C4 0.0413(10) 0.0550(12) 0.0456(11) 0.0141(9) 0.0137(9) 0.0037(9)
C5 0.0445(10) 0.0445(10) 0.0336(9) 0.0049(8) 0.0088(8) -0.0028(8)
C6 0.0420(10) 0.0394(10) 0.0321(9) -0.0025(7) 0.0082(8) -0.0069(8)
C7 0.0401(10) 0.0514(11) 0.0355(10) -0.0028(8) 0.0078(8) -0.0051(8)
C7A 0.0482(11) 0.0528(12) 0.0420(11) 0.0025(9) 0.0073(9) 0.0037(9)
C7B 0.0455(11) 0.0776(16) 0.0418(12) -0.0078(10) 0.0027(9) -0.0021(11)
C7C 0.0451(11) 0.0679(14) 0.0529(13) 0.0021(11) 0.0167(10) -0.0015(10)
N1 0.0433(8) 0.0378(8) 0.0304(8) 0.0009(6) 0.0078(6) -0.0064(6)
C8 0.0442(10) 0.0380(10) 0.0401(10) 0.0016(8) 0.0171(8) -0.0002(8)
C9 0.0641(13) 0.0428(11) 0.0483(12) -0.0016(9) 0.0211(10) -0.0088(10)
C10 0.0791(16) 0.0376(11) 0.0735(16) -0.0003(10) 0.0401(13) -0.0079(10)
C11 0.0838(16) 0.0414(12) 0.0630(14) 0.0153(10) 0.0411(13) 0.0122(11)
C12 0.0748(15) 0.0515(13) 0.0455(12) 0.0114(10) 0.0214(11) 0.0124(11)
C13 0.0599(12) 0.0404(11) 0.0407(11) 0.0039(8) 0.0127(9) 0.0008(9)
O1 0.1263(17) 0.0546(10) 0.0991(14) 0.0360(10) 0.0714(13) 0.0257(10)
C14 0.124(3) 0.0690(17) 0.097(2) 0.0282(15) 0.069(2) 0.0146(17)
O2 0.0463(8) 0.0678(10) 0.0476(8) 0.0036(7) 0.0048(6) -0.0025(7)
C15 0.0558(16) 0.201(4) 0.0591(17) 0.025(2) 0.0123(13) -0.020(2)
C16 0.0592(16) 0.0660(17) 0.127(3) 0.0135(17) 0.0097(17) -0.0064(13)
C17 0.0620(16) 0.098(2) 0.0728(18) -0.0293(16) -0.0059(13) 0.0183(15)
C18 0.0651(16) 0.119(3) 0.0615(16) 0.0299(16) 0.0000(13) -0.0066(16)
O3 0.0753(11) 0.0450(8) 0.0569(9) 0.0032(7) 0.0140(8) 0.0071(7)
C19 0.100(2) 0.0622(16) 0.0611(15) 0.0078(12) 0.0118(14) 0.0222(14)
C20 0.118(2) 0.0540(15) 0.086(2) 0.0115(14) 0.0334(18) 0.0143(15)
C21 0.106(2) 0.0627(17) 0.085(2) -0.0107(15) 0.0172(17) 0.0063(16)
C22 0.112(2) 0.0623(16) 0.0622(16) -0.0025(13) 0.0111(15) 0.0140(15)

loop_
_atom_type_symbol
_atom_type_description
_atom_type_scat_dispersion_real
_atom_type_scat_dispersion_imag
_atom_type_scat_source
C C 0.0181 0.0091 'International Tables Vol C Tables 4.2.6.8 and 6.1.1.4'
H H 0.0000 0.0000 'International Tables Vol C Tables 4.2.6.8 and 6.1.1.4'
Li Li 0.0008 0.0003 'International Tables Vol C Tables 4.2.6.8 and 6.1.1.4'
N N 0.0311 0.0180 'International Tables Vol C Tables 4.2.6.8 and 6.1.1.4'
O O 0.0492 0.0322 'International Tables Vol C Tables 4.2.6.8 and 6.1.1.4'

loop_
_geom_angle_atom_site_label_1
_geom_angle_atom_site_label_2
_geom_angle_atom_site_label_3
_geom_angle
_geom_angle_site_symmetry_1
_geom_angle_site_symmetry_3
O3 Li1 O2 101.21(17) . .
O3 Li1 N1 119.70(18) . .
O2 Li1 N1 126.66(19) . .
O3 Li1 C5 120.38(18) . .
O2 Li1 C5 106.21(16) . .
N1 Li1 C5 82.36(13) . .
O3 Li1 C1 103.43(15) . .
O2 Li1 C1 140.07(18) . .
N1 Li1 C1 63.74(11) . .
C5 Li1 C1 33.86(8) . .
O3 Li1 C8 95.73(15) . .
O2 Li1 C8 119.00(17) . .
N1 Li1 C8 32.56(8) . .
C5 Li1 C8 114.17(15) . .
C1 Li1 C8 89.22(12) . .
O3 Li1 C6 105.58(15) . .
O2 Li1 C6 153.02(18) . .
N1 Li1 C6 32.82(7) . .
C5 Li1 C6 62.36(10) . .
C1 Li1 C6 33.83(7) . .
C8 Li1 C6 55.42(9) . .
O3 Li1 Li2 152.85(17) . .
O2 Li1 Li2 92.91(14) . .
N1 Li1 Li2 36.72(9) . .
C5 Li1 Li2 76.55(12) . .
C1 Li1 Li2 78.84(12) . .
C8 Li1 Li2 57.13(10) . .
C6 Li1 Li2 61.33(10) . .
N1 Li2 C4 133.42(19) . 4_566
N1 Li2 C3 139.12(19) . 4_566
C4 Li2 C3 36.63(10) 4_566 4_566
N1 Li2 C5 144.34(19) . 4_566
C4 Li2 C5 36.44(9) 4_566 4_566
C3 Li2 C5 60.23(11) 4_566 4_566
N1 Li2 C2 156.94(19) . 4_566
C4 Li2 C2 59.84(11) 4_566 4_566
C3 Li2 C2 35.98(9) 4_566 4_566
C5 Li2 C2 58.56(10) 4_566 4_566
N1 Li2 C1 161.46(19) . 4_566
C4 Li2 C1 59.68(10) 4_566 4_566
C3 Li2 C1 59.41(11) 4_566 4_566
C5 Li2 C1 35.07(8) 4_566 4_566
C2 Li2 C1 34.62(8) 4_566 4_566
N1 Li2 Li1 38.67(10) . .
C4 Li2 Li1 95.06(14) 4_566 .
C3 Li2 Li1 107.43(15) 4_566 .
C5 Li2 Li1 118.08(15) 4_566 .
C2 Li2 Li1 142.71(16) 4_566 .
C1 Li2 Li1 152.68(16) 4_566 .
C2 C1 C5 106.20(17) . .
C2 C1 C6 126.13(17) . .
C5 C1 C6 126.97(16) . .
C2 C1 Li2 69.65(13) . 4_565
C5 C1 Li2 68.58(13) . 4_565
C6 C1 Li2 133.78(15) . 4_565
C2 C1 Li1 116.86(15) . .
C5 C1 Li1 67.43(13) . .
C6 C1 Li1 80.72(13) . .
Li2 C1 Li1 135.43(14) 4_565 .
C3 C2 C1 109.21(18) . .
C3 C2 Li2 67.81(14) . 4_565
C1 C2 Li2 75.73(14) . 4_565
C4 C3 C2 108.05(18) . .
C4 C3 Li2 71.38(15) . 4_565
C2 C3 Li2 76.21(15) . 4_565
C3 C4 C5 108.00(18) . .
C3 C4 Li2 71.99(15) . 4_565
C5 C4 Li2 75.38(14) . 4_565
C4 C5 C1 108.54(17) . .
C4 C5 Li2 68.18(14) . 4_565
C1 C5 Li2 76.35(14) . 4_565
C4 C5 Li1 113.94(16) . .
C1 C5 Li1 78.71(13) . .
Li2 C5 Li1 154.02(15) 4_565 .
N1 C6 C1 108.67(14) . .
N1 C6 C7 113.51(15) . .
C1 C6 C7 114.92(15) . .
N1 C6 Li1 49.78(11) . .
C1 C6 Li1 65.44(12) . .
C7 C6 Li1 156.21(14) . .
C7A C7 C7B 108.88(18) . .
C7A C7 C7C 109.60(17) . .
C7B C7 C7C 107.49(17) . .
C7A C7 C6 112.16(16) . .
C7B C7 C6 109.22(16) . .
C7C C7 C6 109.37(16) . .
C8 N1 C6 118.08(14) . .
C8 N1 Li2 112.62(15) . .
C6 N1 Li2 122.79(15) . .
C8 N1 Li1 93.25(14) . .
C6 N1 Li1 97.40(14) . .
Li2 N1 Li1 104.62(15) . .
N1 C8 C9 128.36(17) . .
N1 C8 C13 117.30(17) . .
C9 C8 C13 114.31(17) . .
N1 C8 Li1 54.19(12) . .
C9 C8 Li1 118.96(15) . .
C13 C8 Li1 95.97(15) . .
C10 C9 C8 121.9(2) . .
C11 C10 C9 121.6(2) . .
C10 C11 C12 118.64(19) . .
C10 C11 O1 120.7(2) . .
C12 C11 O1 120.6(2) . .
C11 C12 C13 120.3(2) . .
C12 C13 C8 123.3(2) . .
C14 O1 C11 115.28(19) . .
C15 O2 C18 103.87(19) . .
C15 O2 Li1 119.38(18) . .
C18 O2 Li1 134.69(18) . .
O2 C15 C16 108.0(3) . .
C15 C16 C17 103.9(2) . .
C18 C17 C16 104.1(2) . .
O2 C18 C17 107.5(2) . .
C22 O3 C19 108.60(19) . .
C22 O3 Li1 128.30(17) . .
C19 O3 Li1 119.64(17) . .
O3 C19 C20 106.7(2) . .
C21 C20 C19 104.6(2) . .
C20 C21 C22 103.4(2) . .
O3 C22 C21 106.4(2) . .

loop_
_geom_bond_atom_site_label_1
_geom_bond_atom_site_label_2
_geom_bond_distance
_geom_bond_site_symmetry_2
Li1 O3 1.961(4) .
Li1 O2 1.971(4) .
Li1 N1 2.088(4) .
Li1 C5 2.353(4) .
Li1 C1 2.499(4) .
Li1 C8 2.570(4) .
Li1 C6 2.711(4) .
Li1 Li2 3.233(5) .
Li2 N1 1.998(4) .
Li2 C4 2.207(4) 4_566
Li2 C3 2.215(4) 4_566
Li2 C5 2.300(4) 4_566
Li2 C2 2.323(4) 4_566
Li2 C1 2.401(4) 4_566
C1 C2 1.408(3) .
C1 C5 1.420(3) .
C1 C6 1.530(3) .
C1 Li2 2.401(4) 4_565
C2 C3 1.405(3) .
C2 Li2 2.323(4) 4_565
C3 C4 1.389(3) .
C3 Li2 2.215(4) 4_565
C4 C5 1.412(3) .
C4 Li2 2.207(4) 4_565
C5 Li2 2.300(4) 4_565
C6 N1 1.482(2) .
C6 C7 1.565(3) .
C7 C7A 1.522(3) .
C7 C7B 1.528(3) .
C7 C7C 1.535(3) .
N1 C8 1.385(2) .
C8 C9 1.413(3) .
C8 C13 1.414(3) .
C9 C10 1.391(3) .
C10 C11 1.372(3) .
C11 C12 1.376(3) .
C11 O1 1.398(3) .
C12 C13 1.385(3) .
O1 C14 1.354(3) .
O2 C15 1.396(3) .
O2 C18 1.421(3) .
C15 C16 1.471(4) .
C16 C17 1.500(4) .
C17 C18 1.484(4) .
O3 C22 1.430(3) .
O3 C19 1.433(3) .
C19 C20 1.490(4) .
C20 C21 1.471(4) .
C21 C22 1.484(4) .

loop_
_geom_torsion_atom_site_label_1
_geom_torsion_atom_site_label_2
_geom_torsion_atom_site_label_3
_geom_torsion_atom_site_label_4
_geom_torsion
_geom_torsion_site_symmetry_1
_geom_torsion_site_symmetry_4
O3 Li1 Li2 N1 -37.0(4) . .
O2 Li1 Li2 N1 -158.7(2) . .
C5 Li1 Li2 N1 95.28(16) . .
C1 Li1 Li2 N1 60.67(13) . .
C8 Li1 Li2 N1 -35.70(11) . .
C6 Li1 Li2 N1 29.67(10) . .
O3 Li1 Li2 C4 136.6(4) . 4_566
O2 Li1 Li2 C4 14.85(16) . 4_566
N1 Li1 Li2 C4 173.6(2) . 4_566
C5 Li1 Li2 C4 -91.13(14) . 4_566
C1 Li1 Li2 C4 -125.74(14) . 4_566
C8 Li1 Li2 C4 137.89(15) . 4_566
C6 Li1 Li2 C4 -156.74(15) . 4_566
O3 Li1 Li2 C3 171.8(3) . 4_566
O2 Li1 Li2 C3 50.10(17) . 4_566
N1 Li1 Li2 C3 -151.2(2) . 4_566
C5 Li1 Li2 C3 -55.88(15) . 4_566
C1 Li1 Li2 C3 -90.49(15) . 4_566
C8 Li1 Li2 C3 173.14(17) . 4_566
C6 Li1 Li2 C3 -121.49(15) . 4_566
O3 Li1 Li2 C5 106.8(4) . 4_566
O2 Li1 Li2 C5 -14.9(2) . 4_566
N1 Li1 Li2 C5 143.8(2) . 4_566
C5 Li1 Li2 C5 -120.89(16) . 4_566
C1 Li1 Li2 C5 -155.50(16) . 4_566
C8 Li1 Li2 C5 108.12(17) . 4_566
C6 Li1 Li2 C5 173.49(18) . 4_566
O3 Li1 Li2 C2 -179.2(3) . 4_566
O2 Li1 Li2 C2 59.1(3) . 4_566
N1 Li1 Li2 C2 -142.2(3) . 4_566
C5 Li1 Li2 C2 -46.9(3) . 4_566
C1 Li1 Li2 C2 -81.5(3) . 4_566
C8 Li1 Li2 C2 -177.9(3) . 4_566
C6 Li1 Li2 C2 -112.5(3) . 4_566
O3 Li1 Li2 C1 115.5(4) . 4_566
O2 Li1 Li2 C1 -6.2(4) . 4_566
N1 Li1 Li2 C1 152.5(4) . 4_566
C5 Li1 Li2 C1 -112.2(3) . 4_566
C1 Li1 Li2 C1 -146.8(3) . 4_566
C8 Li1 Li2 C1 116.8(3) . 4_566
C6 Li1 Li2 C1 -177.8(3) . 4_566
O3 Li1 C1 C2 -27.9(2) . .
O2 Li1 C1 C2 98.7(3) . .
N1 Li1 C1 C2 -144.67(17) . .
C5 Li1 C1 C2 97.36(19) . .
C8 Li1 C1 C2 -123.62(16) . .
C6 Li1 C1 C2 -125.9(2) . .
Li2 Li1 C1 C2 179.79(16) . .
O3 Li1 C1 C5 -125.27(19) . .
O2 Li1 C1 C5 1.4(3) . .
N1 Li1 C1 C5 117.97(15) . .
C8 Li1 C1 C5 139.03(16) . .
C6 Li1 C1 C5 136.70(17) . .
Li2 Li1 C1 C5 82.44(14) . .
O3 Li1 C1 C6 98.03(16) . .
O2 Li1 C1 C6 -135.3(3) . .
N1 Li1 C1 C6 -18.73(11) . .
C5 Li1 C1 C6 -136.70(17) . .
C8 Li1 C1 C6 2.33(12) . .
Li2 Li1 C1 C6 -54.26(12) . .
O3 Li1 C1 Li2 -115.5(2) . 4_565
O2 Li1 C1 Li2 11.1(4) . 4_565
N1 Li1 C1 Li2 127.70(19) . 4_565
C5 Li1 C1 Li2 9.73(19) . 4_565
C8 Li1 C1 Li2 148.75(17) . 4_565
C6 Li1 C1 Li2 146.4(2) . 4_565
Li2 Li1 C1 Li2 92.16(16) . 4_565
C5 C1 C2 C3 0.8(2) . .
C6 C1 C2 C3 -170.08(17) . .
Li2 C1 C2 C3 59.91(16) 4_565 .
Li1 C1 C2 C3 -71.7(2) . .
C5 C1 C2 Li2 -59.11(16) . 4_565
C6 C1 C2 Li2 130.0(2) . 4_565
Li1 C1 C2 Li2 -131.60(16) . 4_565
C1 C2 C3 C4 -0.1(2) . .
Li2 C2 C3 C4 64.80(16) 4_565 .
C1 C2 C3 Li2 -64.91(16) . 4_565
C2 C3 C4 C5 -0.6(2) . .
Li2 C3 C4 C5 67.38(17) 4_565 .
C2 C3 C4 Li2 -68.02(17) . 4_565
C3 C4 C5 C1 1.1(2) . .
Li2 C4 C5 C1 66.27(16) 4_565 .
C3 C4 C5 Li2 -65.12(17) . 4_565
C3 C4 C5 Li1 86.73(19) . .
Li2 C4 C5 Li1 151.85(17) 4_565 .
C2 C1 C5 C4 -1.2(2) . .
C6 C1 C5 C4 169.59(17) . .
Li2 C1 C5 C4 -61.00(16) 4_565 .
Li1 C1 C5 C4 111.69(17) . .
C2 C1 C5 Li2 59.80(16) . 4_565
C6 C1 C5 Li2 -129.4(2) . 4_565
Li1 C1 C5 Li2 172.68(14) . 4_565
C2 C1 C5 Li1 -112.88(16) . .
C6 C1 C5 Li1 57.9(2) . .
Li2 C1 C5 Li1 -172.68(14) 4_565 .
O3 Li1 C5 C4 -38.4(3) . .
O2 Li1 C5 C4 75.5(2) . .
N1 Li1 C5 C4 -158.48(16) . .
C1 Li1 C5 C4 -105.4(2) . .
C8 Li1 C5 C4 -151.37(17) . .
C6 Li1 C5 C4 -130.96(17) . .
Li2 Li1 C5 C4 164.61(16) . .
O3 Li1 C5 C1 67.0(2) . .
O2 Li1 C5 C1 -179.09(19) . .
N1 Li1 C5 C1 -53.05(13) . .
C8 Li1 C5 C1 -45.94(17) . .
C6 Li1 C5 C1 -25.54(10) . .
Li2 Li1 C5 C1 -89.97(13) . .
O3 Li1 C5 Li2 50.6(4) . 4_565
O2 Li1 C5 Li2 164.5(3) . 4_565
N1 Li1 C5 Li2 -69.5(4) . 4_565
C1 Li1 C5 Li2 -16.4(3) . 4_565
C8 Li1 C5 Li2 -62.4(4) . 4_565
C6 Li1 C5 Li2 -41.9(3) . 4_565
Li2 Li1 C5 Li2 -106.4(4) . 4_565
C2 C1 C6 N1 141.94(18) . .
C5 C1 C6 N1 -27.1(2) . .
Li2 C1 C6 N1 -122.13(19) 4_565 .
Li1 C1 C6 N1 25.35(15) . .
C2 C1 C6 C7 -89.6(2) . .
C5 C1 C6 C7 101.3(2) . .
Li2 C1 C6 C7 6.3(3) 4_565 .
Li1 C1 C6 C7 153.77(16) . .
C2 C1 C6 Li1 116.6(2) . .
C5 C1 C6 Li1 -52.43(19) . .
Li2 C1 C6 Li1 -147.5(2) 4_565 .
O3 Li1 C6 N1 121.11(19) . .
O2 Li1 C6 N1 -51.9(4) . .
C5 Li1 C6 N1 -122.36(16) . .
C1 Li1 C6 N1 -147.91(18) . .
C8 Li1 C6 N1 34.92(11) . .
Li2 Li1 C6 N1 -33.09(12) . .
O3 Li1 C6 C1 -90.98(17) . .
O2 Li1 C6 C1 96.0(4) . .
N1 Li1 C6 C1 147.91(18) . .
C5 Li1 C6 C1 25.56(11) . .
C8 Li1 C6 C1 -177.17(15) . .
Li2 Li1 C6 C1 114.82(14) . .
O3 Li1 C6 C7 172.6(3) . .
O2 Li1 C6 C7 -0.4(7) . .
N1 Li1 C6 C7 51.5(4) . .
C5 Li1 C6 C7 -70.9(4) . .
C1 Li1 C6 C7 -96.4(4) . .
C8 Li1 C6 C7 86.4(4) . .
Li2 Li1 C6 C7 18.4(4) . .
N1 C6 C7 C7A 71.2(2) . .
C1 C6 C7 C7A -54.8(2) . .
Li1 C6 C7 C7A 30.5(4) . .
N1 C6 C7 C7B -168.04(16) . .
C1 C6 C7 C7B 66.0(2) . .
Li1 C6 C7 C7B 151.3(3) . .
N1 C6 C7 C7C -50.7(2) . .
C1 C6 C7 C7C -176.61(16) . .
Li1 C6 C7 C7C -91.3(4) . .
C1 C6 N1 C8 -128.37(17) . .
C7 C6 N1 C8 102.43(19) . .
Li1 C6 N1 C8 -97.70(18) . .
C1 C6 N1 Li2 82.1(2) . .
C7 C6 N1 Li2 -47.1(2) . .
Li1 C6 N1 Li2 112.7(2) . .
C1 C6 N1 Li1 -30.66(17) . .
C7 C6 N1 Li1 -159.87(16) . .
C4 Li2 N1 C8 91.1(3) 4_566 .
C3 Li2 N1 C8 144.6(3) 4_566 .
C5 Li2 N1 C8 36.6(4) 4_566 .
C2 Li2 N1 C8 -151.7(4) 4_566 .
C1 Li2 N1 C8 -38.3(6) 4_566 .
Li1 Li2 N1 C8 99.91(18) . .
C4 Li2 N1 C6 -117.9(2) 4_566 .
C3 Li2 N1 C6 -64.4(3) 4_566 .
C5 Li2 N1 C6 -172.3(3) 4_566 .
C2 Li2 N1 C6 -0.7(6) 4_566 .
C1 Li2 N1 C6 112.7(6) 4_566 .
Li1 Li2 N1 C6 -109.05(19) . .
C4 Li2 N1 Li1 -8.8(3) 4_566 .
C3 Li2 N1 Li1 44.7(3) 4_566 .
C5 Li2 N1 Li1 -63.3(3) 4_566 .
C2 Li2 N1 Li1 108.4(5) 4_566 .
C1 Li2 N1 Li1 -138.2(6) 4_566 .
O3 Li1 N1 C8 47.2(2) . .
O2 Li1 N1 C8 -87.5(2) . .
C5 Li1 N1 C8 167.89(13) . .
C1 Li1 N1 C8 138.12(13) . .
C6 Li1 N1 C8 118.87(15) . .
Li2 Li1 N1 C8 -114.39(16) . .
O3 Li1 N1 C6 -71.7(2) . .
O2 Li1 N1 C6 153.6(2) . .
C5 Li1 N1 C6 49.03(13) . .
C1 Li1 N1 C6 19.26(11) . .
C8 Li1 N1 C6 -118.87(15) . .
Li2 Li1 N1 C6 126.75(16) . .
O3 Li1 N1 Li2 161.55(19) . .
O2 Li1 N1 Li2 26.8(3) . .
C5 Li1 N1 Li2 -77.72(15) . .
C1 Li1 N1 Li2 -107.49(13) . .
C8 Li1 N1 Li2 114.39(16) . .
C6 Li1 N1 Li2 -126.75(16) . .
C6 N1 C8 C9 -0.8(3) . .
Li2 N1 C8 C9 151.7(2) . .
Li1 N1 C8 C9 -101.0(2) . .
C6 N1 C8 C13 176.98(17) . .
Li2 N1 C8 C13 -30.5(2) . .
Li1 N1 C8 C13 76.82(19) . .
C6 N1 C8 Li1 100.16(18) . .
Li2 N1 C8 Li1 -107.31(18) . .
O3 Li1 C8 N1 -140.20(18) . .
O2 Li1 C8 N1 113.6(2) . .
C5 Li1 C8 N1 -13.17(14) . .
C1 Li1 C8 N1 -36.78(12) . .
C6 Li1 C8 N1 -35.20(10) . .
Li2 Li1 C8 N1 40.42(12) . .
O3 Li1 C8 C9 -21.8(2) . .
O2 Li1 C8 C9 -128.0(2) . .
N1 Li1 C8 C9 118.4(2) . .
C5 Li1 C8 C9 105.2(2) . .
C1 Li1 C8 C9 81.61(18) . .
C6 Li1 C8 C9 83.18(17) . .
Li2 Li1 C8 C9 158.80(19) . .
O3 Li1 C8 C13 100.26(16) . .
O2 Li1 C8 C13 -5.9(2) . .
N1 Li1 C8 C13 -119.55(17) . .
C5 Li1 C8 C13 -132.72(17) . .
C1 Li1 C8 C13 -156.33(14) . .
C6 Li1 C8 C13 -154.75(14) . .
Li2 Li1 C8 C13 -79.13(14) . .
N1 C8 C9 C10 176.3(2) . .
C13 C8 C9 C10 -1.5(3) . .
Li1 C8 C9 C10 110.8(2) . .
C8 C9 C10 C11 0.6(3) . .
C9 C10 C11 C12 0.8(3) . .
C9 C10 C11 O1 -177.3(2) . .
C10 C11 C12 C13 -1.2(3) . .
O1 C11 C12 C13 176.9(2) . .
C11 C12 C13 C8 0.2(3) . .
N1 C8 C13 C12 -176.95(19) . .
C9 C8 C13 C12 1.2(3) . .
Li1 C8 C13 C12 -124.4(2) . .
C10 C11 O1 C14 -101.5(3) . .
C12 C11 O1 C14 80.4(3) . .
O3 Li1 O2 C15 83.6(3) . .
N1 Li1 O2 C15 -135.4(3) . .
C5 Li1 O2 C15 -42.8(3) . .
C1 Li1 O2 C15 -43.6(4) . .
C8 Li1 O2 C15 -173.3(3) . .
C6 Li1 O2 C15 -103.3(4) . .
Li2 Li1 O2 C15 -119.7(3) . .
O3 Li1 O2 C18 -77.1(3) . .
N1 Li1 O2 C18 63.9(4) . .
C5 Li1 O2 C18 156.4(3) . .
C1 Li1 O2 C18 155.7(3) . .
C8 Li1 O2 C18 26.0(4) . .
C6 Li1 O2 C18 96.0(5) . .
Li2 Li1 O2 C18 79.6(3) . .
C18 O2 C15 C16 -36.2(4) . .
Li1 O2 C15 C16 157.8(2) . .
O2 C15 C16 C17 24.8(4) . .
C15 C16 C17 C18 -4.0(3) . .
C15 O2 C18 C17 33.2(3) . .
Li1 O2 C18 C17 -164.1(2) . .
C16 C17 C18 O2 -17.6(3) . .
O2 Li1 O3 C22 -151.6(2) . .
N1 Li1 O3 C22 64.0(3) . .
C5 Li1 O3 C22 -35.1(3) . .
C1 Li1 O3 C22 -3.2(3) . .
C8 Li1 O3 C22 87.3(3) . .
C6 Li1 O3 C22 31.7(3) . .
Li2 Li1 O3 C22 88.5(4) . .
O2 Li1 O3 C19 52.0(3) . .
N1 Li1 O3 C19 -92.5(3) . .
C5 Li1 O3 C19 168.5(2) . .
C1 Li1 O3 C19 -159.7(2) . .
C8 Li1 O3 C19 -69.1(2) . .
C6 Li1 O3 C19 -124.8(2) . .
Li2 Li1 O3 C19 -68.0(4) . .
C22 O3 C19 C20 -2.8(3) . .
Li1 O3 C19 C20 157.9(2) . .
O3 C19 C20 C21 21.6(3) . .
C19 C20 C21 C22 -31.2(4) . .
C19 O3 C22 C21 -17.1(3) . .
Li1 O3 C22 C21 -175.6(2) . .
C20 C21 C22 O3 30.1(4) . .
